data_8102109
loop_
_publ_author_name
'Wan, X.-S.'
'Ning, A.-M.'
'Hou, S.-C.'
'Niu, C.-Y.'
'Kou, C.-H.'
'Dang, Y.-L.'

_publ_section_title
;
Crystal structure of diaqua-bis(2,5-bis(2-pyridyl)-1,3,4-thiadiazole)-
cobalt(II) diperchlorate 2,5-bis(2-pyridyl)-1,3,4-thiadiazole monosolvate 
dihydrate, [Co(H~2~O)~2~(C~12~H~8~N~4~S)~2~][ClO~4~]~2~ 
&#x00B7; C~12~H~8~N~4~S &#x00B7; 2H~2~O
;
_journal_issue 2
_journal_name_full 'Zeitschrift f\"ur Kristallographie - New Crystal Structures'
_journal_page_first 153
_journal_page_last 154
_journal_volume 222
_journal_year 2007
_chemical_formula_structural '[Co(H2O)2(C12H8N4S)2][ClO4]2 &#x00B7; 2H2O &#x00B7; C12H8N4S'
_chemical_formula_sum 'C36 H32 Cl2 Co N12 O12 S3'
_chemical_formula_weight 1050.75
_chemical_name_systematic
;
diaqua-bis(2,5-bis(2-pyridyl)-1,3,4-thiadiazole)cobalt(II) diperchlorate 
dihydrate 2,5-bis(2-pyridyl)-1,3,4-thiadiazole monosolvate
;
_space_group_IT_number 2
_symmetry_cell_setting triclinic
_symmetry_space_group_name_Hall '-P 1'
_symmetry_space_group_name_H-M 'P -1'
_atom_sites_solution_hydrogens geom
_atom_sites_solution_primary direct
_atom_sites_solution_secondary difmap
_audit_creation_method SHELXL-97
_cell_angle_alpha 74.198(2)
_cell_angle_beta 82.053(2)
_cell_angle_gamma 69.880(2)
_cell_formula_units_Z 1
_cell_length_a 9.820(2)
_cell_length_b 10.806(2)
_cell_length_c 11.120(2)
_cell_measurement_reflns_used 3002
_cell_measurement_temperature 291(2)
_cell_measurement_theta_max 0.00
_cell_measurement_theta_min 0.00
_cell_volume 1064.8(4)
_computing_cell_refinement 'Bruker SMART'
_computing_data_collection 'Bruker SMART'
_computing_data_reduction 'Bruker SAINT'
_computing_molecular_graphics 'Bruker SHELXTL'
_computing_publication_material 'Bruker SHELXTL'
_computing_structure_refinement 'SHELXL-97 (Sheldrick, 1997)'
_computing_structure_solution 'SHELXS-97 (Sheldrick, 1990)'
_diffrn_ambient_temperature 291(2)
_diffrn_measured_fraction_theta_full 0.961
_diffrn_measured_fraction_theta_max 0.961
_diffrn_measurement_device_type 'Bruker SMART CCD'
_diffrn_measurement_method phi/omega
_diffrn_radiation_monochromator graphite
_diffrn_radiation_source 'fine-focus sealed tube'
_diffrn_radiation_type MoK\a
_diffrn_radiation_wavelength 0.71073
_diffrn_reflns_av_R_equivalents 0.0183
_diffrn_reflns_av_sigmaI/netI 0.0272
_diffrn_reflns_limit_h_max 11
_diffrn_reflns_limit_h_min -11
_diffrn_reflns_limit_k_max 13
_diffrn_reflns_limit_k_min -13
_diffrn_reflns_limit_l_max 13
_diffrn_reflns_limit_l_min -13
_diffrn_reflns_number 7795
_diffrn_reflns_theta_full 25.49
_diffrn_reflns_theta_max 25.49
_diffrn_reflns_theta_min 2.75
_exptl_absorpt_coefficient_mu 0.753
_exptl_absorpt_correction_T_max 0.8967
_exptl_absorpt_correction_T_min 0.7110
_exptl_absorpt_correction_type multi-scan
_exptl_absorpt_process_details SADABS
_exptl_crystal_colour red
_exptl_crystal_density_diffrn 1.639
_exptl_crystal_density_method 'not measured'
_exptl_crystal_description block
_exptl_crystal_F_000 537
_exptl_crystal_size_max 0.49
_exptl_crystal_size_mid 0.35
_exptl_crystal_size_min 0.15
_refine_diff_density_max 1.178
_refine_diff_density_min -1.013
_refine_diff_density_rms 0.139
_refine_ls_extinction_method none
_refine_ls_goodness_of_fit_ref 1.853
_refine_ls_hydrogen_treatment constr
_refine_ls_matrix_type full
_refine_ls_number_parameters 287
_refine_ls_number_reflns 3805
_refine_ls_number_restraints 331
_refine_ls_restrained_S_all 1.899
_refine_ls_R_factor_all 0.1236
_refine_ls_R_factor_gt 0.1059
_refine_ls_shift/su_max 0.000
_refine_ls_shift/su_mean 0.000
_refine_ls_structure_factor_coef Fsqd
_refine_ls_weighting_details 'calc w=1/[\s^2^(Fo^2^)+(0.1000P)^2^+0.5448P] where P=(Fo^2^+2Fc^2^)/3'
_refine_ls_weighting_scheme calc
_refine_ls_wR_factor_gt 0.2726
_refine_ls_wR_factor_ref 0.2889
_reflns_number_gt 3009
_reflns_number_total 3805
_reflns_threshold_expression >2sigma(I)
_cod_data_source_file 1267-1989.cff
_cod_data_source_block c
_cod_depositor_comments
;
The following automatic conversions were performed:
'_symmetry_cell_setting' value 'Triclinic' changed to 'triclinic'
according to '/home/saulius/struct/CIF-dictionaries/cif_core.dic'
dictionary named 'cif_core.dic' version 2.4.1 from
2010-06-29.

'_exptl_absorpt_correction_type' value 'MULTI-SCAN' changed
to 'multi-scan' according to
'/home/saulius/struct/CIF-dictionaries/cif_core.dic' dictionary named
'cif_core.dic' version 2.4.1 from
2010-06-29.

'_refine_ls_hydrogen_treatment' value 'CONSTR' changed to
'constr' according to '/home/saulius/struct/CIF-dictionaries/cif_core.dic'
dictionary named 'cif_core.dic' version 2.4.1 from 2010-06-29.

Automatic conversion script
Id: cif_fix_enum 1555 2011-01-17 13:19:09Z saulius 
;
_cod_original_cell_volume 1064.7(4)
_cod_original_sg_symbol_H-M P-1
_cod_database_code 8102109

loop_
_symmetry_equiv_pos_as_xyz
'x, y, z'
'-x, -y, -z'

loop_
_atom_site_label
_atom_site_type_symbol
_atom_site_fract_x
_atom_site_fract_y
_atom_site_fract_z
_atom_site_U_iso_or_equiv
_atom_site_adp_type
_atom_site_occupancy
_atom_site_symmetry_multiplicity
_atom_site_Wyckoff_symbol
_atom_site_calc_flag
_atom_site_refinement_flags
_atom_site_disorder_assembly
_atom_site_disorder_group
Cl1 Cl 0.3426(3) 0.7639(2) 0.3447(2) 0.0813(7) Uani 0.522(8) 2 i d PDU A 1
O1 O 0.3788(17) 0.6969(14) 0.2469(11) 0.128(3) Uani 0.522(8) 2 i d PDU A 1
O2 O 0.1841(8) 0.8025(18) 0.3714(17) 0.126(3) Uani 0.522(8) 2 i d PDU A 1
O3 O 0.4089(16) 0.6783(13) 0.4587(9) 0.116(3) Uani 0.522(8) 2 i d PDU A 1
O4 O 0.3788(15) 0.8871(9) 0.3126(14) 0.116(3) Uani 0.522(8) 2 i d PDU A 1
Cl1' Cl 0.3426(3) 0.7639(2) 0.3447(2) 0.0813(7) Uani 0.478(8) 2 i d PDU A 2
O4' O 0.4266(15) 0.7627(16) 0.4397(12) 0.116(3) Uani 0.478(8) 2 i d PDU A 2
O3' O 0.3802(17) 0.6282(9) 0.3260(15) 0.116(3) Uani 0.478(8) 2 i d PDU A 2
O1' O 0.3852(18) 0.8469(14) 0.2269(10) 0.128(3) Uani 0.478(8) 2 i d PDU A 2
O2' O 0.1912(9) 0.8202(18) 0.3703(18) 0.126(3) Uani 0.478(8) 2 i d PDU A 2
S2 S -0.0603(4) 0.4512(3) 1.0005(4) 0.0530(8) Uani 0.50 2 i d PD B -1
N5 N 0.0932(10) 0.5874(8) 1.0356(9) 0.061(3) Uani 0.50 2 i d PDU B -1
N6 N 0.1405(9) 0.5589(9) 0.9215(9) 0.061(3) Uani 0.50 2 i d PDU B -1
C18 C 0.0703(9) 0.4894(9) 0.8928(9) 0.053(3) Uani 0.50 2 i d PDU B -1
C19 C -0.0106(10) 0.5375(8) 1.0866(9) 0.055(3) Uani 0.50 2 i d PDU . -1
C5 C -0.0965(2) 0.0609(2) 0.2530(2) 0.0543(14) Uani 1 2 i d GU . .
N1 N -0.1347(3) 0.0083(3) 0.1666(2) 0.0545(13) Uani 1 2 i d GU . .
C1 C -0.2553(3) -0.0358(3) 0.1917(3) 0.0586(15) Uani 1 2 i d GU . .
H1 H -0.2809 -0.0710 0.1338 0.070 Uiso 1 2 i calc R . .
C2 C -0.3377(3) -0.0273(3) 0.3031(3) 0.0701(18) Uani 1 2 i d GU . .
H2 H -0.4184 -0.0568 0.3199 0.084 Uiso 1 2 i calc R . .
C3 C -0.2994(3) 0.0253(3) 0.3895(3) 0.0741(19) Uani 1 2 i d GU . .
H3 H -0.3545 0.0310 0.4641 0.089 Uiso 1 2 i calc R . .
C4 C -0.1788(2) 0.0694(3) 0.3645(2) 0.0675(18) Uani 1 2 i d GU . .
H4 H -0.1532 0.1046 0.4223 0.081 Uiso 1 2 i calc R . .
C17 C 0.0969(4) 0.4486(4) 0.7767(3) 0.0670(17) Uani 1 2 i d GU . .
N7 N 0.0230(4) 0.3700(4) 0.7518(3) 0.099(2) Uani 1 2 i d GU B .
C13 C 0.0521(3) 0.3298(3) 0.6398(2) 0.112(3) Uani 1 2 i d GU . .
H13 H 0.0026 0.2772 0.6231 0.134 Uiso 1 2 i calc R B .
C14 C 0.1551(3) 0.3682(3) 0.5527(3) 0.119(3) Uani 1 2 i d GU B .
H14 H 0.1746 0.3413 0.4778 0.142 Uiso 1 2 i calc R . .
C15 C 0.2290(3) 0.4468(3) 0.5776(3) 0.114(3) Uani 1 2 i d GU . .
H15 H 0.2980 0.4724 0.5194 0.136 Uiso 1 2 i calc R B .
C16 C 0.1999(4) 0.4870(4) 0.6896(3) 0.108(3) Uani 1 2 i d GU B .
H16 H 0.2493 0.5396 0.7063 0.130 Uiso 1 2 i calc R . .
C8 C 0.3353(3) 0.2438(3) 0.1576(3) 0.0621(16) Uani 1 2 i d GU . .
N4 N 0.3383(2) 0.2876(3) 0.2634(3) 0.0786(17) Uani 1 2 i d GU . .
C9 C 0.4334(3) 0.2620(4) 0.0569(3) 0.074(2) Uani 1 2 i d GU . .
H9 H 0.4314 0.2326 -0.0139 0.088 Uiso 1 2 i calc R . .
C10 C 0.5344(3) 0.3240(4) 0.0620(3) 0.085(2) Uani 1 2 i d GU . .
H10 H 0.6001 0.3362 -0.0054 0.102 Uiso 1 2 i calc R . .
C11 C 0.5374(3) 0.3679(4) 0.1678(3) 0.094(2) Uani 1 2 i d GU . .
H11 H 0.6051 0.4094 0.1712 0.113 Uiso 1 2 i calc R . .
C12 C 0.4394(3) 0.3497(3) 0.2685(3) 0.092(2) Uani 1 2 i d GU . .
H12 H 0.4414 0.3790 0.3393 0.111 Uiso 1 2 i calc R . .
Co1 Co 0.0000 0.0000 0.0000 0.0412(4) Uani 1 1 a d S . .
S1 S 0.1023(2) 0.17394(19) 0.29021(17) 0.0617(5) Uani 1 2 i d . . .
O5 O 0.1327(5) -0.1931(4) 0.0856(5) 0.0583(12) Uani 1 2 i d . . .
H1W H 0.1897 -0.2062 0.0233 0.087 Uiso 1 2 i d R . .
H2W H 0.1773 -0.2040 0.1469 0.087 Uiso 1 2 i d R . .
O6 O 0.4049(9) 0.1252(9) 0.9175(9) 0.122(3) Uani 1 2 i d . . .
H3W H 0.3107 0.1558 0.9221 0.183 Uiso 1 2 i d R . .
H4W H 0.4372 0.1731 0.8566 0.183 Uiso 1 2 i d R . .
N2 N 0.0910(7) 0.0915(6) 0.1017(6) 0.0584(13) Uani 1 2 i d U . .
N3 N 0.2048(6) 0.1370(5) 0.0760(5) 0.0472(11) Uani 1 2 i d U . .
C6 C 0.0240(8) 0.1022(7) 0.2109(7) 0.0582(16) Uani 1 2 i d U . .
C7 C 0.2246(8) 0.1851(7) 0.1651(7) 0.0577(15) Uani 1 2 i d U . .

loop_
_atom_site_aniso_label
_atom_site_aniso_U_11
_atom_site_aniso_U_22
_atom_site_aniso_U_33
_atom_site_aniso_U_23
_atom_site_aniso_U_13
_atom_site_aniso_U_12
Cl1 0.0973(15) 0.0649(11) 0.0913(14) -0.0139(10) -0.0473(12) -0.0256(10)
O1 0.152(6) 0.119(6) 0.103(6) -0.028(5) -0.036(6) -0.018(6)
O2 0.095(5) 0.118(6) 0.162(6) -0.025(5) -0.039(5) -0.024(4)
O3 0.131(6) 0.090(5) 0.120(6) -0.013(5) -0.039(5) -0.022(5)
O4 0.119(6) 0.104(5) 0.127(6) -0.032(5) -0.031(5) -0.027(5)
Cl1' 0.0973(15) 0.0649(11) 0.0913(14) -0.0139(10) -0.0473(12) -0.0256(10)
O4' 0.119(6) 0.104(5) 0.127(6) -0.032(5) -0.031(5) -0.027(5)
O3' 0.131(6) 0.090(5) 0.120(6) -0.013(5) -0.039(5) -0.022(5)
O1' 0.152(6) 0.119(6) 0.103(6) -0.028(5) -0.036(6) -0.018(6)
O2' 0.095(5) 0.118(6) 0.162(6) -0.025(5) -0.039(5) -0.024(4)
S2 0.0520(19) 0.0477(19) 0.064(2) -0.0157(15) 0.0004(17) -0.0209(15)
N5 0.067(6) 0.048(5) 0.069(6) -0.012(5) -0.005(5) -0.020(5)
N6 0.068(6) 0.051(5) 0.070(6) -0.013(5) -0.008(5) -0.026(4)
C18 0.058(6) 0.041(5) 0.070(6) -0.018(5) -0.011(5) -0.021(5)
C19 0.063(7) 0.034(6) 0.068(8) -0.013(5) -0.012(7) -0.011(5)
C5 0.058(3) 0.059(3) 0.050(3) -0.018(3) -0.003(3) -0.020(3)
N1 0.062(3) 0.057(3) 0.048(3) -0.019(2) -0.003(2) -0.018(2)
C1 0.056(3) 0.071(4) 0.056(3) -0.025(3) -0.001(3) -0.022(3)
C2 0.060(4) 0.089(4) 0.069(4) -0.028(4) 0.011(3) -0.031(3)
C3 0.073(4) 0.105(5) 0.061(4) -0.041(4) 0.017(3) -0.040(4)
C4 0.068(4) 0.091(4) 0.056(4) -0.037(3) 0.010(3) -0.031(3)
C17 0.072(4) 0.053(3) 0.086(4) -0.020(3) -0.025(3) -0.022(3)
N7 0.098(5) 0.083(4) 0.126(6) -0.043(4) -0.016(4) -0.024(4)
C13 0.108(6) 0.110(6) 0.127(7) -0.040(5) -0.023(5) -0.033(5)
C14 0.119(7) 0.111(6) 0.129(7) -0.017(6) -0.021(6) -0.045(5)
C15 0.100(6) 0.114(6) 0.122(7) -0.015(6) 0.000(6) -0.041(5)
C16 0.094(5) 0.100(5) 0.135(7) -0.018(5) -0.017(5) -0.040(5)
C8 0.065(4) 0.059(3) 0.072(4) -0.019(3) -0.020(3) -0.022(3)
N4 0.075(4) 0.097(4) 0.081(4) -0.038(3) 0.001(3) -0.038(3)
C9 0.084(5) 0.065(4) 0.071(4) -0.028(3) 0.000(4) -0.015(4)
C10 0.076(5) 0.088(5) 0.096(5) -0.028(4) 0.009(4) -0.032(4)
C11 0.082(5) 0.111(5) 0.108(6) -0.030(5) -0.004(4) -0.053(4)
C12 0.094(5) 0.118(5) 0.094(5) -0.050(4) -0.003(4) -0.052(4)
Co1 0.0494(7) 0.0435(7) 0.0413(7) -0.0169(5) -0.0030(5) -0.0225(5)
S1 0.0687(12) 0.0691(11) 0.0582(11) -0.0279(9) -0.0063(8) -0.0251(9)
O5 0.067(3) 0.049(2) 0.065(3) -0.020(2) -0.019(2) -0.015(2)
O6 0.117(6) 0.149(7) 0.142(7) -0.074(6) 0.044(5) -0.084(5)
N2 0.066(3) 0.059(3) 0.056(3) -0.019(2) -0.004(3) -0.023(3)
N3 0.052(3) 0.046(2) 0.055(3) -0.019(2) -0.011(2) -0.022(2)
C6 0.068(4) 0.054(3) 0.055(3) -0.019(3) -0.008(3) -0.017(3)
C7 0.065(4) 0.054(3) 0.058(3) -0.017(3) -0.015(3) -0.017(3)

loop_
_atom_type_symbol
_atom_type_description
_atom_type_scat_dispersion_real
_atom_type_scat_dispersion_imag
_atom_type_scat_source
C C 0.0033 0.0016 'International Tables Vol C Tables 4.2.6.8 and 6.1.1.4'
H H 0.0000 0.0000 'International Tables Vol C Tables 4.2.6.8 and 6.1.1.4'
N N 0.0061 0.0033 'International Tables Vol C Tables 4.2.6.8 and 6.1.1.4'
O O 0.0106 0.0060 'International Tables Vol C Tables 4.2.6.8 and 6.1.1.4'
S S 0.1246 0.1234 'International Tables Vol C Tables 4.2.6.8 and 6.1.1.4'
Co Co 0.3494 0.9721 'International Tables Vol C Tables 4.2.6.8 and 6.1.1.4'
Cl Cl 0.1484 0.1585 'International Tables Vol C Tables 4.2.6.8 and 6.1.1.4'

loop_
_geom_angle_atom_site_label_1
_geom_angle_atom_site_label_2
_geom_angle_atom_site_label_3
_geom_angle
_geom_angle_site_symmetry_1
_geom_angle_site_symmetry_3
_geom_angle_publ_flag
O1 Cl1 O4 112.4(7) . . ?
O1 Cl1 O3 112.2(6) . . ?
O4 Cl1 O3 109.5(6) . . ?
O1 Cl1 O2 108.9(7) . . ?
O4 Cl1 O2 106.7(6) . . ?
O3 Cl1 O2 106.8(7) . . ?
C18 S2 C19 85.3(4) . . ?
C19 N5 N6 111.4(6) . . ?
C18 N6 N5 111.6(6) . . ?
N6 C18 C17 122.8(8) . . ?
N6 C18 S2 116.1(7) . . ?
C17 C18 S2 121.1(6) . . ?
N5 C19 C17 126.0(7) . 2_567 ?
N5 C19 S2 115.6(7) . . ?
C17 C19 S2 118.4(6) 2_567 . ?
C6 C5 N1 111.8(3) . . ?
C6 C5 C4 128.2(3) . . ?
N1 C5 C4 120.0 . . ?
C5 N1 C1 120.0 . . ?
C5 N1 Co1 116.47(7) . . ?
C1 N1 Co1 123.53(6) . . ?
C2 C1 N1 120.0 . . ?
C2 C1 H1 120.0 . . ?
N1 C1 H1 120.0 . . ?
C1 C2 C3 120.0 . . ?
C1 C2 H2 120.0 . . ?
C3 C2 H2 120.0 . . ?
C4 C3 C2 120.0 . . ?
C4 C3 H3 120.0 . . ?
C2 C3 H3 120.0 . . ?
C3 C4 C5 120.0 . . ?
C3 C4 H4 120.0 . . ?
C5 C4 H4 120.0 . . ?
C16 C17 N7 120.0 . . ?
C16 C17 C18 119.1(4) . . ?
N7 C17 C18 120.9(4) . . ?
C16 C17 C19 144.8(3) . 2_567 ?
N7 C17 C19 95.1(3) . 2_567 ?
C18 C17 C19 25.9(4) . 2_567 ?
C13 N7 C17 120.0 . . ?
C14 C13 N7 120.0 . . ?
C14 C13 H13 120.0 . . ?
N7 C13 H13 120.0 . . ?
C15 C14 C13 120.0 . . ?
C15 C14 H14 120.0 . . ?
C13 C14 H14 120.0 . . ?
C14 C15 C16 120.0 . . ?
C14 C15 H15 120.0 . . ?
C16 C15 H15 120.0 . . ?
C15 C16 C17 120.0 . . ?
C15 C16 H16 120.0 . . ?
C17 C16 H16 120.0 . . ?
N4 C8 C9 120.0 . . ?
N4 C8 C7 113.5(3) . . ?
C9 C8 C7 126.5(3) . . ?
C8 N4 C12 120.0 . . ?
C10 C9 C8 120.0 . . ?
C10 C9 H9 120.0 . . ?
C8 C9 H9 120.0 . . ?
C11 C10 C9 120.0 . . ?
C11 C10 H10 120.0 . . ?
C9 C10 H10 120.0 . . ?
C10 C11 C12 120.0 . . ?
C10 C11 H11 120.0 . . ?
C12 C11 H11 120.0 . . ?
C11 C12 N4 120.0 . . ?
C11 C12 H12 120.0 . . ?
N4 C12 H12 120.0 . . ?
O5 Co1 O5 180.0 . 2 ?
O5 Co1 N1 90.38(17) . . ?
O5 Co1 N1 89.62(17) 2 . ?
O5 Co1 N1 89.6(2) . 2 ?
O5 Co1 N1 90.4(2) 2 2 ?
N1 Co1 N1 180.0(2) . 2 ?
O5 Co1 N2 88.9(2) . 2 ?
O5 Co1 N2 91.1(2) 2 2 ?
N1 Co1 N2 104.38(17) . 2 ?
N1 Co1 N2 75.62(18) 2 2 ?
O5 Co1 N2 91.1(2) . . ?
O5 Co1 N2 88.9(2) 2 . ?
N1 Co1 N2 75.62(17) . . ?
N1 Co1 N2 104.38(18) 2 . ?
N2 Co1 N2 180.0 2 . ?
C7 S1 C6 87.6(3) . . ?
Co1 O5 H1W 96.8 . . ?
Co1 O5 H2W 120.2 . . ?
H1W O5 H2W 111.1 . . ?
H3W O6 H4W 110.4 . . ?
C6 N2 N3 114.4(6) . . ?
C6 N2 Co1 113.6(5) . . ?
N3 N2 Co1 132.0(4) . . ?
C7 N3 N2 112.3(6) . . ?
N2 C6 C5 122.5(6) . . ?
N2 C6 S1 112.0(6) . . ?
C5 C6 S1 125.5(5) . . ?
N3 C7 C8 122.9(6) . . ?
N3 C7 S1 113.7(5) . . ?
C8 C7 S1 123.4(5) . . ?

loop_
_geom_bond_atom_site_label_1
_geom_bond_atom_site_label_2
_geom_bond_distance
_geom_bond_site_symmetry_2
_geom_bond_publ_flag
Cl1 O1 1.406(7) . ?
Cl1 O4 1.434(7) . ?
Cl1 O3 1.436(7) . ?
Cl1 O2 1.476(7) . ?
S2 C18 1.709(9) . ?
S2 C19 1.719(8) . ?
N5 C19 1.305(8) . ?
N5 N6 1.368(8) . ?
N6 C18 1.300(8) . ?
C18 C17 1.438(10) . ?
C19 C17 1.652(10) 2_567 ?
C5 C6 1.383(8) . ?
C5 N1 1.3900 . ?
C5 C4 1.3900 . ?
N1 C1 1.3900 . ?
N1 Co1 2.126(3) . ?
C1 C2 1.3900 . ?
C1 H1 0.9300 . ?
C2 C3 1.3900 . ?
C2 H2 0.9300 . ?
C3 C4 1.3900 . ?
C3 H3 0.9300 . ?
C4 H4 0.9300 . ?
C17 C16 1.3900 . ?
C17 N7 1.3900 . ?
C17 C19 1.652(10) 2_567 ?
N7 C13 1.3900 . ?
C13 C14 1.3900 . ?
C13 H13 0.9300 . ?
C14 C15 1.3900 . ?
C14 H14 0.9300 . ?
C15 C16 1.3900 . ?
C15 H15 0.9300 . ?
C16 H16 0.9300 . ?
C8 N4 1.3900 . ?
C8 C9 1.3901 . ?
C8 C7 1.418(8) . ?
N4 C12 1.3900 . ?
C9 C10 1.3900 . ?
C9 H9 0.9300 . ?
C10 C11 1.3899 . ?
C10 H10 0.9300 . ?
C11 C12 1.3900 . ?
C11 H11 0.9300 . ?
C12 H12 0.9300 . ?
Co1 O5 2.085(4) . ?
Co1 O5 2.085(4) 2 ?
Co1 N1 2.126(3) 2 ?
Co1 N2 2.133(6) 2 ?
Co1 N2 2.133(6) . ?
S1 C7 1.714(8) . ?
S1 C6 1.715(7) . ?
O5 H1W 0.8387 . ?
O5 H2W 0.8204 . ?
O6 H3W 0.8676 . ?
O6 H4W 0.8305 . ?
N2 C6 1.314(9) . ?
N2 N3 1.336(8) . ?
N3 C7 1.301(9) . ?

loop_
_geom_hbond_atom_site_label_D
_geom_hbond_atom_site_label_H
_geom_hbond_atom_site_label_A
_geom_hbond_distance_DH
_geom_hbond_distance_HA
_geom_hbond_distance_DA
_geom_hbond_angle_DHA
_geom_hbond_site_symmetry_A
O5 H1W N1 0.84 2.53 2.968(6) 114.0 2
O5 H2W O1 0.82 2.19 2.921(15) 148.2 1_545
O5 H2W O2 0.82 2.53 3.271(19) 151.4 1_545
O5 H2W O2' 0.82 2.59 3.34(2) 152.5 1_545
O5 H2W O1' 0.82 2.61 3.315(17) 145.1 1_545
O5 H2W Cl1 0.82 2.79 3.608(5) 176.3 1_545
O5 H2W Cl1' 0.82 2.79 3.608(5) 176.3 1_545
O6 H3W N3 0.87 1.87 2.445(9) 121.7 1_556
O6 H4W O1' 0.83 1.83 2.484(14) 134.3 2_666
O6 H4W O4 0.83 2.48 3.092(18) 131.5 2_666
O6 H4W O1 0.83 2.62 3.372(19) 151.6 2_666

loop_
_geom_torsion_atom_site_label_1
_geom_torsion_atom_site_label_2
_geom_torsion_atom_site_label_3
_geom_torsion_atom_site_label_4
_geom_torsion
_geom_torsion_site_symmetry_1
_geom_torsion_site_symmetry_2
_geom_torsion_site_symmetry_3
_geom_torsion_site_symmetry_4
_geom_torsion_publ_flag
C19 N5 N6 C18 0.0(2) . . . . ?
N5 N6 C18 C17 178.7(8) . . . . ?
N5 N6 C18 S2 0.0(2) . . . . ?
C19 S2 C18 N6 0.0(2) . . . . ?
C19 S2 C18 C17 -178.7(8) . . . . ?
N6 N5 C19 C17 -179.5(8) . . . 2_567 ?
N6 N5 C19 S2 0.0(2) . . . . ?
C18 S2 C19 N5 0.0(2) . . . . ?
C18 S2 C19 C17 179.5(8) . . . 2_567 ?
C6 C5 N1 C1 -178.7(3) . . . . ?
C4 C5 N1 C1 0.0 . . . . ?
C6 C5 N1 Co1 1.5(3) . . . . ?
C4 C5 N1 Co1 -179.80(12) . . . . ?
C5 N1 C1 C2 0.0 . . . . ?
Co1 N1 C1 C2 179.79(13) . . . . ?
N1 C1 C2 C3 0.0 . . . . ?
C1 C2 C3 C4 0.0 . . . . ?
C2 C3 C4 C5 0.0 . . . . ?
C6 C5 C4 C3 178.4(4) . . . . ?
N1 C5 C4 C3 0.0 . . . . ?
N6 C18 C17 C16 -1.3(6) . . . . ?
S2 C18 C17 C16 177.3(4) . . . . ?
N6 C18 C17 N7 177.6(3) . . . . ?
S2 C18 C17 N7 -3.8(8) . . . . ?
N6 C18 C17 C19 -175.9(9) . . . 2_567 ?
S2 C18 C17 C19 2.6(7) . . . 2_567 ?
C16 C17 N7 C13 0.0 . . . . ?
C18 C17 N7 C13 -178.9(5) . . . . ?
C19 C17 N7 C13 178.3(4) 2_567 . . . ?
C17 N7 C13 C14 0.0 . . . . ?
N7 C13 C14 C15 0.0 . . . . ?
C13 C14 C15 C16 0.0 . . . . ?
C14 C15 C16 C17 0.0 . . . . ?
N7 C17 C16 C15 0.0 . . . . ?
C18 C17 C16 C15 178.9(5) . . . . ?
C19 C17 C16 C15 -177.0(6) 2_567 . . . ?
C9 C8 N4 C12 0.0 . . . . ?
C7 C8 N4 C12 -178.8(3) . . . . ?
N4 C8 C9 C10 0.0 . . . . ?
C7 C8 C9 C10 178.6(4) . . . . ?
C8 C9 C10 C11 0.0 . . . . ?
C9 C10 C11 C12 0.0 . . . . ?
C10 C11 C12 N4 0.0 . . . . ?
C8 N4 C12 C11 0.0 . . . . ?
C5 N1 Co1 O5 89.22(14) . . . . ?
C1 N1 Co1 O5 -90.58(13) . . . . ?
C5 N1 Co1 O5 -90.78(14) . . . 2 ?
C1 N1 Co1 O5 89.42(13) . . . 2 ?
C5 N1 Co1 N1 0(100) . . . 2 ?
C1 N1 Co1 N1 0(100) . . . 2 ?
C5 N1 Co1 N2 178.17(17) . . . 2 ?
C1 N1 Co1 N2 -1.62(18) . . . 2 ?
C5 N1 Co1 N2 -1.83(17) . . . . ?
C1 N1 Co1 N2 178.38(18) . . . . ?
O5 Co1 N2 C6 -88.3(5) . . . . ?
O5 Co1 N2 C6 91.7(5) 2 . . . ?
N1 Co1 N2 C6 1.8(5) . . . . ?
N1 Co1 N2 C6 -178.2(5) 2 . . . ?
N2 Co1 N2 C6 -158(5) 2 . . . ?
O5 Co1 N2 N3 90.0(6) . . . . ?
O5 Co1 N2 N3 -90.0(6) 2 . . . ?
N1 Co1 N2 N3 -179.9(6) . . . . ?
N1 Co1 N2 N3 0.1(6) 2 . . . ?
N2 Co1 N2 N3 20(4) 2 . . . ?
C6 N2 N3 C7 -1.0(8) . . . . ?
Co1 N2 N3 C7 -179.3(5) . . . . ?
N3 N2 C6 C5 179.7(5) . . . . ?
Co1 N2 C6 C5 -1.7(8) . . . . ?
N3 N2 C6 S1 0.5(8) . . . . ?
Co1 N2 C6 S1 179.1(3) . . . . ?
N1 C5 C6 N2 0.1(7) . . . . ?
C4 C5 C6 N2 -178.4(4) . . . . ?
N1 C5 C6 S1 179.2(4) . . . . ?
C4 C5 C6 S1 0.7(7) . . . . ?
C7 S1 C6 N2 0.1(6) . . . . ?
C7 S1 C6 C5 -179.1(6) . . . . ?
N2 N3 C7 C8 -177.6(5) . . . . ?
N2 N3 C7 S1 1.1(7) . . . . ?
N4 C8 C7 N3 -179.4(5) . . . . ?
C9 C8 C7 N3 1.9(8) . . . . ?
N4 C8 C7 S1 2.0(6) . . . . ?
C9 C8 C7 S1 -176.7(3) . . . . ?
C6 S1 C7 N3 -0.7(5) . . . . ?
C6 S1 C7 C8 178.0(6) . . . . ?
